data_9015669
loop_
_publ_author_name
'Bellezza, M.'
'Merlino, S.'
'Perchiazzi, N.'
'Raade, G.'

_publ_section_title
;
 <<Johnstrupite>>: a chemical and structural study
;
_journal_name_full 'Atti della Societa Toscana di Scienze Naturali, Memorie, Serie A'
_journal_page_first 1
_journal_page_last 3
_journal_volume 114
_journal_year 2009
_chemical_compound_source 'Barkevik skerry, Langesundsfjord, Norway'
_chemical_formula_sum 'Ca4.28 Ce0.9 F2.7 Na1.82 Nb0.05 O15.3 Si4 Ti0.86 Zr0.09'
_chemical_name_mineral Rinkite
_space_group_IT_number 14
_symmetry_space_group_name_Hall '-P 2ybc'
_symmetry_space_group_name_H-M 'P 1 21/c 1'
_cell_angle_alpha 90
_cell_angle_beta 101.23
_cell_angle_gamma 90
_cell_formula_units_Z 2
_cell_length_a 7.421
_cell_length_b 5.709
_cell_length_c 19.019
_cell_volume 790.340
_database_code_amcsd 0017796
_exptl_crystal_density_diffrn 3.370
_cod_original_formula_sum 'Ca4.28 Na1.82 Ce.9 (Ti.86 Zr.09 Nb.05) Si4 O15.3 F2.7'
_cod_database_code 9015669

loop_
_space_group_symop_operation_xyz
x,y,z
x,1/2-y,1/2+z
-x,1/2+y,1/2-z
-x,-y,-z

loop_
_atom_site_label
_atom_site_fract_x
_atom_site_fract_y
_atom_site_fract_z
_atom_site_occupancy
_atom_site_U_iso_or_equiv
_atom_site_type_symbol
_atom_site_attached_hydrogens
CaM2 0.50000 0.00000 0.00000 0.10000 0.04230 Ca 0
NaM3 0.75470 0.50100 0.00110 0.46000 0.05332 Na 0
CaM3 0.75470 0.50100 0.00110 0.54000 0.05332 Ca 0
CaM4 0.09350 0.66240 0.19121 0.71000 0.03888 Ca 0
CeM4 0.09350 0.66240 0.19121 0.29000 0.03888 Ce 0
CaM5 0.59720 0.66600 0.19122 0.84000 0.04002 Ca 0
CeM5 0.59720 0.66600 0.19122 0.16000 0.04002 Ce 0
TiM1 0.00000 0.00000 0.00000 0.86000 0.04369 Ti 0
ZrM1 0.00000 0.00000 0.00000 0.09000 0.04369 Zr 0
NbM1 0.00000 0.00000 0.00000 0.05000 0.04369 Nb 0
NaM2 0.50000 0.00000 0.00000 0.90000 0.04230 Na 0
Si1 0.35110 0.15600 0.13998 1.00000 0.03382 Si 0
Si2 0.78450 0.15540 0.13785 1.00000 0.03394 Si 0
O1 0.21970 0.15110 0.06120 1.00000 0.04977 O 0
O2 0.83090 0.14190 0.05804 1.00000 0.04610 O 0
O3 0.33790 0.39720 0.18387 1.00000 0.04648 O 0
O4 0.84290 0.40180 0.17807 1.00000 0.05117 O 0
O5 0.33340 0.93520 0.19159 1.00000 0.04293 O 0
O6 0.85610 0.93860 0.19143 1.00000 0.04116 O 0
O7 0.55850 0.14150 0.12134 1.00000 0.04800 O 0
FOF1 0.03080 0.70120 0.06006 0.55000 0.04699 F 0
OOF1 0.03080 0.70120 0.06006 0.45000 0.04699 O 0
FOF2 0.52790 0.65550 0.06071 0.80000 0.05623 F 0
OOF2 0.52790 0.65550 0.06071 0.20000 0.05623 O 0

loop_
_cod_changelog_entry_id
_cod_changelog_entry_author
_cod_changelog_entry_date
_cod_changelog_entry_text
1
;cod-tools version 3.8.0
Id: cif_guess_AMCSD_atom_types 9581 2023-05-17 12:35:41Z saulius
;
2023-05-23T09:25:12+03:00
;Derived atom types and hydrogen counts
from atom names that follow the AMCSD naming convention
(Wat == water, O-H == hydroxyl).
;

loop_
_cod_related_entry_id
_cod_related_entry_database
_cod_related_entry_code
1 AMCSD 0017796
